data_7104534
loop_
_publ_author_name
'Chen, Zhiyuan'
'Yang, Xiaodi'
'Wu, Jie'

_publ_section_title
;
 AgOTf-catalyzed tandem reaction of N'-(2-alkynylbenzylidene)hydrazide
 with alkyne.
;
_journal_issue 23
_journal_name_full 'Chemical communications (Cambridge, England)'
_journal_page_first 3469
_journal_page_last 3471
_journal_paper_doi 10.1039/b904498a
_journal_volume 34
_journal_year 2009
_chemical_formula_sum 'C21.5 H21 Cl N2'
_chemical_formula_weight 342.85
_chemical_name_systematic
;
?
;
_space_group_IT_number 29
_symmetry_cell_setting orthorhombic
_symmetry_space_group_name_Hall 'P 2c -2ac'
_symmetry_space_group_name_H-M 'P c a 21'
_atom_sites_solution_hydrogens geom
_atom_sites_solution_primary direct
_atom_sites_solution_secondary difmap
_audit_creation_method SHELXL-97
_cell_angle_alpha 90.00
_cell_angle_beta 90.00
_cell_angle_gamma 90.00
_cell_formula_units_Z 8
_cell_length_a 11.8040(2)
_cell_length_b 13.1961(3)
_cell_length_c 23.5991(4)
_cell_measurement_temperature 296(2)
_cell_volume 3675.96(12)
_computing_cell_refinement 'Bruker SMART'
_computing_data_collection 'Bruker SMART'
_computing_data_reduction 'Bruker SAINT'
_computing_molecular_graphics 'Bruker SHELXTL'
_computing_publication_material 'Bruker SHELXTL'
_computing_structure_refinement 'SHELXL-97 (Sheldrick, 1997)'
_computing_structure_solution 'SHELXS-97 (Sheldrick, 1990)'
_diffrn_ambient_temperature 296(2)
_diffrn_measured_fraction_theta_full 0.991
_diffrn_measured_fraction_theta_max 0.991
_diffrn_measurement_device_type 'CCD area detector'
_diffrn_measurement_method 'phi and omega scans'
_diffrn_radiation_monochromator graphite
_diffrn_radiation_source 'fine-focus sealed tube'
_diffrn_radiation_type MoK\a
_diffrn_radiation_wavelength 0.71073
_diffrn_reflns_av_R_equivalents 0.0251
_diffrn_reflns_av_sigmaI/netI 0.0425
_diffrn_reflns_limit_h_max 17
_diffrn_reflns_limit_h_min -16
_diffrn_reflns_limit_k_max 19
_diffrn_reflns_limit_k_min -12
_diffrn_reflns_limit_l_max 33
_diffrn_reflns_limit_l_min -33
_diffrn_reflns_number 19108
_diffrn_reflns_theta_full 30.90
_diffrn_reflns_theta_max 30.90
_diffrn_reflns_theta_min 1.73
_exptl_absorpt_coefficient_mu 0.213
_exptl_absorpt_correction_T_max 1
_exptl_absorpt_correction_T_min 0.783738
_exptl_absorpt_correction_type multi-scan
_exptl_crystal_density_diffrn 1.239
_exptl_crystal_density_method 'not measured'
_exptl_crystal_description block
_exptl_crystal_F_000 1448
_exptl_crystal_size_max 0.770
_exptl_crystal_size_mid 0.680
_exptl_crystal_size_min 0.476
_refine_diff_density_max 0.755
_refine_diff_density_min -0.420
_refine_diff_density_rms 0.072
_refine_ls_abs_structure_details 'Flack H D (1983), Acta Cryst. A39, 876-881'
_refine_ls_abs_structure_Flack -0.2(3)
_refine_ls_extinction_coef 0.0054(16)
_refine_ls_extinction_expression Fc^*^=kFc[1+0.001xFc^2^\l^3^/sin(2\q)]^-1/4^
_refine_ls_extinction_method SHELXL
_refine_ls_goodness_of_fit_ref 1.076
_refine_ls_hydrogen_treatment constr
_refine_ls_matrix_type full
_refine_ls_number_parameters 442
_refine_ls_number_reflns 10218
_refine_ls_number_restraints 5
_refine_ls_restrained_S_all 1.079
_refine_ls_R_factor_all 0.1410
_refine_ls_R_factor_gt 0.0911
_refine_ls_shift/su_max 0.051
_refine_ls_shift/su_mean 0.002
_refine_ls_structure_factor_coef Fsqd
_refine_ls_weighting_details 'calc w=1/[\s^2^(Fo^2^)+(0.2000P)^2^+0.0000P] where P=(Fo^2^+2Fc^2^)/3'
_refine_ls_weighting_scheme calc
_refine_ls_wR_factor_gt 0.2659
_refine_ls_wR_factor_ref 0.3158
_reflns_number_gt 5871
_reflns_number_total 10218
_reflns_threshold_expression >2sigma(I)
_cod_data_source_file b904498a.txt
_cod_data_source_block 090224
_cod_depositor_comments
;
The following automatic conversions were performed:
'_symmetry_cell_setting' value 'Orthorhombic' changed to 'orthorhombic'
according to '/home/saulius/struct/CIF-dictionaries/cif_core.dic'
dictionary named 'cif_core.dic' version 2.4.1 from 2010-06-29.

Automatic conversion script
Id: cif_fix_enum 1527 2010-12-29 10:47:43Z saulius 
;
_cod_original_sg_symbol_H-M Pca2(1)
_cod_original_formula_sum 'C21.50 H21 Cl N2'
_cod_database_code 7104534

loop_
_symmetry_equiv_pos_as_xyz
'x, y, z'
'-x, -y, z+1/2'
'x+1/2, -y, z'
'-x+1/2, y, z+1/2'

loop_
_atom_site_label
_atom_site_type_symbol
_atom_site_fract_x
_atom_site_fract_y
_atom_site_fract_z
_atom_site_U_iso_or_equiv
_atom_site_adp_type
_atom_site_occupancy
_atom_site_symmetry_multiplicity
_atom_site_calc_flag
_atom_site_refinement_flags
_atom_site_disorder_assembly
_atom_site_disorder_group
N1 N 0.4966(2) 0.8498(2) 0.53234(12) 0.0464(6) Uani 1 1 d . . .
N2 N 0.5199(2) 0.7496(2) 0.52804(13) 0.0492(7) Uani 1 1 d . . .
C1 C 0.4019(3) 0.8955(3) 0.50537(16) 0.0488(8) Uani 1 1 d . . .
C2 C 0.3931(3) 0.9968(3) 0.51010(17) 0.0549(9) Uani 1 1 d . . .
H2 H 0.3323 1.0288 0.4925 0.066 Uiso 1 1 calc R . .
C3 C 0.4722(3) 1.0578(3) 0.54068(16) 0.0502(8) Uani 1 1 d . . .
C4 C 0.4624(4) 1.1638(3) 0.54445(18) 0.0600(10) Uani 1 1 d . . .
H4 H 0.4024 1.1965 0.5266 0.072 Uiso 1 1 calc R . .
C5 C 0.5414(4) 1.2200(3) 0.5746(2) 0.0652(11) Uani 1 1 d . . .
H5 H 0.5343 1.2901 0.5764 0.078 Uiso 1 1 calc R . .
C6 C 0.6309(4) 1.1727(4) 0.6019(2) 0.0655(11) Uani 1 1 d . . .
H6 H 0.6825 1.2112 0.6225 0.079 Uiso 1 1 calc R . .
C7 C 0.6442(3) 1.0700(3) 0.59879(17) 0.0562(9) Uani 1 1 d . . .
H7 H 0.7047 1.0391 0.6171 0.067 Uiso 1 1 calc R . .
C8 C 0.5665(3) 1.0110(3) 0.56794(15) 0.0473(8) Uani 1 1 d . . .
C9 C 0.5769(3) 0.9037(3) 0.56238(15) 0.0477(8) Uani 1 1 d . . .
C10 C 0.6556(3) 0.8309(3) 0.57840(16) 0.0490(8) Uani 1 1 d . . .
H10 H 0.7207 0.8411 0.5998 0.059 Uiso 1 1 calc R . .
C11 C 0.6177(3) 0.7403(3) 0.55619(15) 0.0458(7) Uani 1 1 d . . .
C12 C 0.6746(3) 0.6393(3) 0.55812(16) 0.0494(8) Uani 1 1 d . . .
C13 C 0.7758(3) 0.6281(3) 0.58789(19) 0.0563(9) Uani 1 1 d . . .
H13 H 0.8073 0.6829 0.6071 0.068 Uiso 1 1 calc R . .
C14 C 0.8303(4) 0.5325(3) 0.5885(2) 0.0699(11) Uani 1 1 d . . .
H14 H 0.8979 0.5243 0.6082 0.084 Uiso 1 1 calc R . .
C15 C 0.7850(5) 0.4546(4) 0.5611(3) 0.0799(14) Uani 1 1 d . . .
H15 H 0.8210 0.3919 0.5623 0.096 Uiso 1 1 calc R . .
C16 C 0.6840(5) 0.4644(4) 0.5302(3) 0.0870(16) Uani 1 1 d . . .
H16 H 0.6547 0.4099 0.5101 0.104 Uiso 1 1 calc R . .
C17 C 0.6297(4) 0.5559(3) 0.5304(2) 0.0694(12) Uani 1 1 d . . .
H17 H 0.5610 0.5624 0.5114 0.083 Uiso 1 1 calc R . .
C18 C 0.3245(3) 0.8262(3) 0.47581(18) 0.0572(9) Uani 1 1 d . . .
H18A H 0.2895 0.7824 0.5038 0.069 Uiso 1 1 calc R . .
H18B H 0.3692 0.7834 0.4510 0.069 Uiso 1 1 calc R . .
C19 C 0.2318(3) 0.8743(3) 0.44115(17) 0.0561(9) Uani 1 1 d . . .
H19A H 0.2659 0.9163 0.4121 0.067 Uiso 1 1 calc R . .
H19B H 0.1871 0.9180 0.4655 0.067 Uiso 1 1 calc R . .
C20 C 0.1534(4) 0.7972(4) 0.4130(2) 0.0663(11) Uani 1 1 d . . .
H20A H 0.1982 0.7531 0.3889 0.080 Uiso 1 1 calc R . .
H20B H 0.1189 0.7554 0.4421 0.080 Uiso 1 1 calc R . .
C21 C 0.0609(4) 0.8451(5) 0.3779(2) 0.0863(16) Uani 1 1 d . . .
H21A H 0.0922 0.8691 0.3428 0.130 Uiso 1 1 calc R . .
H21B H 0.0285 0.9008 0.3984 0.130 Uiso 1 1 calc R . .
H21C H 0.0032 0.7957 0.3701 0.130 Uiso 1 1 calc R . .
N3 N 0.2363(2) 0.8423(2) 0.75639(12) 0.0457(6) Uani 1 1 d . . .
N4 N 0.2606(2) 0.7420(2) 0.75637(14) 0.0513(7) Uani 1 1 d . . .
C22 C 0.1421(3) 0.8820(3) 0.78448(16) 0.0480(8) Uani 1 1 d . . .
C23 C 0.1302(3) 0.9840(3) 0.78156(17) 0.0522(8) Uani 1 1 d . . .
H23 H 0.0675 1.0130 0.7991 0.063 Uiso 1 1 calc R . .
C24 C 0.2076(3) 1.0497(3) 0.75340(15) 0.0476(8) Uani 1 1 d . . .
C25 C 0.1942(3) 1.1572(3) 0.75209(17) 0.0575(9) Uani 1 1 d . . .
H25 H 0.1317 1.1865 0.7696 0.069 Uiso 1 1 calc R . .
C26 C 0.2711(4) 1.2175(3) 0.72575(19) 0.0620(10) Uani 1 1 d . . .
H26 H 0.2607 1.2874 0.7256 0.074 Uiso 1 1 calc R . .
C27 C 0.3660(3) 1.1756(3) 0.69875(18) 0.0587(10) Uani 1 1 d . . .
H27 H 0.4186 1.2173 0.6810 0.070 Uiso 1 1 calc R . .
C28 C 0.3806(3) 1.0714(3) 0.69882(16) 0.0527(9) Uani 1 1 d . . .
H28 H 0.4437 1.0438 0.6810 0.063 Uiso 1 1 calc R . .
C29 C 0.3022(3) 1.0063(3) 0.72522(14) 0.0452(7) Uani 1 1 d . . .
C30 C 0.3155(3) 0.8988(3) 0.72723(14) 0.0431(7) Uani 1 1 d . . .
C31 C 0.3956(3) 0.8311(3) 0.70772(17) 0.0504(8) Uani 1 1 d . . .
H31 H 0.4601 0.8455 0.6866 0.061 Uiso 1 1 calc R . .
C32 C 0.3582(3) 0.7345(3) 0.72699(16) 0.0481(8) Uani 1 1 d . . .
C33 C 0.4162(3) 0.6361(3) 0.72286(18) 0.0537(9) Uani 1 1 d . . .
C34 C 0.5154(3) 0.6255(3) 0.6916(2) 0.0600(10) Uani 1 1 d . . .
H34 H 0.5438 0.6804 0.6714 0.072 Uiso 1 1 calc R . .
C35 C 0.5720(4) 0.5334(3) 0.6904(2) 0.0671(11) Uani 1 1 d . . .
H35 H 0.6382 0.5273 0.6693 0.081 Uiso 1 1 calc R . .
C36 C 0.5324(4) 0.4515(4) 0.7195(2) 0.0760(13) Uani 1 1 d . . .
H36 H 0.5711 0.3901 0.7189 0.091 Uiso 1 1 calc R . .
C37 C 0.4330(5) 0.4620(4) 0.7501(3) 0.0893(18) Uani 1 1 d . . .
H37 H 0.4053 0.4067 0.7702 0.107 Uiso 1 1 calc R . .
C38 C 0.3738(4) 0.5520(4) 0.7516(3) 0.0768(14) Uani 1 1 d . . .
H38 H 0.3061 0.5566 0.7716 0.092 Uiso 1 1 calc R . .
C39 C 0.0652(3) 0.8090(3) 0.81365(18) 0.0522(8) Uani 1 1 d . . .
H39A H 0.1106 0.7661 0.8381 0.063 Uiso 1 1 calc R . .
H39B H 0.0309 0.7657 0.7852 0.063 Uiso 1 1 calc R . .
C40 C -0.0277(3) 0.8554(3) 0.84853(17) 0.0519(8) Uani 1 1 d . . .
H40A H -0.0747 0.8972 0.8242 0.062 Uiso 1 1 calc R . .
H40B H 0.0057 0.8990 0.8771 0.062 Uiso 1 1 calc R . .
C41 C -0.1020(3) 0.7769(4) 0.87766(18) 0.0604(10) Uani 1 1 d . . .
H41A H -0.0556 0.7364 0.9029 0.072 Uiso 1 1 calc R . .
H41B H -0.1340 0.7320 0.8493 0.072 Uiso 1 1 calc R . .
C42 C -0.1979(4) 0.8252(4) 0.9115(2) 0.0773(13) Uani 1 1 d . . .
H42A H -0.2578 0.8447 0.8862 0.116 Uiso 1 1 calc R . .
H42B H -0.1700 0.8840 0.9310 0.116 Uiso 1 1 calc R . .
H42C H -0.2263 0.7773 0.9386 0.116 Uiso 1 1 calc R . .
C43 C 0.743(3) 0.5819(11) 0.8953(12) 0.265(16) Uiso 0.50 1 d PD A 1
H43A H 0.8215 0.6008 0.8899 0.318 Uiso 0.50 1 calc PR A 1
H43B H 0.7133 0.6051 0.9314 0.318 Uiso 0.50 1 calc PR A 1
Cl1 Cl 0.6555(7) 0.6028(6) 0.8377(4) 0.199(3) Uiso 0.50 1 d PD A 1
Cl2 Cl 0.7108(10) 0.4604(7) 0.8783(5) 0.237(4) Uiso 0.50 1 d PD A 1
C44 C 0.4926(11) 0.5302(8) 0.8973(6) 0.107(4) Uiso 0.50 1 d PD B 2
H44A H 0.4804 0.5564 0.8593 0.129 Uiso 0.50 1 calc PR B 2
H44B H 0.4225 0.5060 0.9139 0.129 Uiso 0.50 1 calc PR B 2
Cl3 Cl 0.6072(11) 0.4438(8) 0.9027(7) 0.289(5) Uiso 0.50 1 d PD B 2
Cl4 Cl 0.5680(7) 0.6084(6) 0.9399(4) 0.207(3) Uiso 0.50 1 d PD B 2

loop_
_atom_site_aniso_label
_atom_site_aniso_U_11
_atom_site_aniso_U_22
_atom_site_aniso_U_33
_atom_site_aniso_U_23
_atom_site_aniso_U_13
_atom_site_aniso_U_12
N1 0.0402(13) 0.0498(15) 0.0491(16) 0.0040(13) -0.0010(11) -0.0027(12)
N2 0.0448(14) 0.0502(16) 0.0528(16) 0.0038(13) -0.0026(12) -0.0006(12)
C1 0.0386(15) 0.058(2) 0.0501(19) 0.0084(16) -0.0045(13) 0.0036(14)
C2 0.0472(18) 0.061(2) 0.057(2) 0.0078(18) -0.0006(15) 0.0106(16)
C3 0.0442(16) 0.055(2) 0.051(2) 0.0050(16) 0.0053(13) 0.0041(14)
C4 0.053(2) 0.065(2) 0.062(2) 0.0006(19) 0.0034(17) 0.0060(18)
C5 0.068(2) 0.049(2) 0.079(3) 0.001(2) 0.006(2) -0.0007(18)
C6 0.064(2) 0.061(2) 0.071(3) 0.000(2) 0.0007(19) -0.010(2)
C7 0.0528(19) 0.060(2) 0.056(2) -0.0012(18) 0.0003(16) -0.0020(17)
C8 0.0459(16) 0.0522(19) 0.0438(19) 0.0044(15) 0.0027(13) 0.0018(14)
C9 0.0441(15) 0.058(2) 0.0412(17) 0.0065(16) -0.0039(13) -0.0018(14)
C10 0.0465(17) 0.054(2) 0.0469(19) 0.0047(15) -0.0064(13) 0.0033(15)
C11 0.0439(16) 0.0486(18) 0.0448(17) 0.0051(15) 0.0012(13) 0.0034(14)
C12 0.0450(16) 0.050(2) 0.0529(19) 0.0048(16) -0.0008(14) -0.0001(14)
C13 0.0539(19) 0.051(2) 0.064(2) -0.0020(18) -0.0087(17) 0.0041(16)
C14 0.061(2) 0.060(3) 0.089(3) -0.001(2) -0.007(2) 0.012(2)
C15 0.080(3) 0.058(3) 0.101(4) -0.008(2) -0.002(3) 0.005(2)
C16 0.077(3) 0.064(3) 0.120(4) -0.005(3) -0.003(3) 0.007(2)
C17 0.071(3) 0.050(2) 0.087(3) -0.004(2) -0.014(2) -0.0081(19)
C18 0.0435(17) 0.067(2) 0.061(2) -0.0006(19) -0.0042(15) 0.0018(16)
C19 0.0458(18) 0.071(3) 0.052(2) -0.0035(18) -0.0077(15) 0.0047(16)
C20 0.053(2) 0.082(3) 0.064(3) 0.003(2) -0.0119(17) -0.001(2)
C21 0.063(3) 0.114(4) 0.082(3) -0.006(3) -0.033(2) 0.006(3)
N3 0.0406(13) 0.0501(16) 0.0464(16) 0.0005(13) 0.0029(11) 0.0001(12)
N4 0.0437(14) 0.0513(16) 0.0588(18) -0.0003(14) 0.0061(12) 0.0021(12)
C22 0.0362(14) 0.058(2) 0.0502(19) -0.0060(16) 0.0012(13) -0.0016(13)
C23 0.0428(16) 0.060(2) 0.053(2) -0.0070(18) 0.0023(14) 0.0029(15)
C24 0.0447(15) 0.0523(19) 0.0457(18) 0.0006(15) -0.0026(13) -0.0013(14)
C25 0.0554(19) 0.061(2) 0.057(2) -0.0037(19) -0.0018(17) 0.0077(17)
C26 0.069(2) 0.057(2) 0.060(2) 0.0026(19) -0.0093(19) 0.0017(18)
C27 0.060(2) 0.063(2) 0.054(2) 0.0147(18) -0.0033(17) -0.0101(19)
C28 0.0469(17) 0.065(2) 0.047(2) 0.0081(17) 0.0012(14) -0.0041(16)
C29 0.0407(14) 0.0544(19) 0.0405(17) 0.0026(15) -0.0060(12) 0.0005(13)
C30 0.0387(14) 0.0506(18) 0.0401(16) 0.0009(14) -0.0003(12) 0.0009(13)
C31 0.0422(16) 0.056(2) 0.053(2) 0.0037(17) 0.0039(14) -0.0006(15)
C32 0.0407(15) 0.0512(19) 0.0525(19) -0.0002(16) 0.0019(13) 0.0012(13)
C33 0.0467(17) 0.0495(19) 0.065(2) 0.0005(17) 0.0057(15) 0.0002(14)
C34 0.0546(19) 0.053(2) 0.073(3) 0.0048(19) 0.0120(18) 0.0044(17)
C35 0.060(2) 0.060(2) 0.081(3) -0.006(2) 0.012(2) 0.005(2)
C36 0.067(3) 0.064(3) 0.097(4) 0.006(2) 0.008(2) 0.014(2)
C37 0.089(4) 0.054(3) 0.125(5) 0.024(3) 0.029(3) 0.001(2)
C38 0.056(2) 0.065(3) 0.108(4) 0.018(3) 0.020(2) 0.0070(19)
C39 0.0440(17) 0.054(2) 0.058(2) 0.0005(17) 0.0096(14) -0.0021(15)
C40 0.0439(16) 0.059(2) 0.053(2) 0.0005(17) 0.0046(14) 0.0008(15)
C41 0.052(2) 0.074(3) 0.055(2) 0.0046(19) 0.0099(15) -0.0041(18)
C42 0.058(2) 0.100(4) 0.074(3) -0.007(3) 0.017(2) 0.001(2)

loop_
_atom_type_symbol
_atom_type_description
_atom_type_scat_dispersion_real
_atom_type_scat_dispersion_imag
_atom_type_scat_source
C C 0.0033 0.0016 'International Tables Vol C Tables 4.2.6.8 and 6.1.1.4'
H H 0.0000 0.0000 'International Tables Vol C Tables 4.2.6.8 and 6.1.1.4'
N N 0.0061 0.0033 'International Tables Vol C Tables 4.2.6.8 and 6.1.1.4'
Cl Cl 0.1484 0.1585 'International Tables Vol C Tables 4.2.6.8 and 6.1.1.4'

loop_
_geom_angle_atom_site_label_1
_geom_angle_atom_site_label_2
_geom_angle_atom_site_label_3
_geom_angle
_geom_angle_site_symmetry_1
_geom_angle_site_symmetry_3
_geom_angle_publ_flag
N2 N1 C9 113.7(3) . . ?
N2 N1 C1 122.7(3) . . ?
C9 N1 C1 123.4(3) . . ?
C11 N2 N1 103.2(3) . . ?
C2 C1 N1 116.5(3) . . ?
C2 C1 C18 127.6(3) . . ?
N1 C1 C18 115.9(3) . . ?
C1 C2 C3 123.4(3) . . ?
C1 C2 H2 118.3 . . ?
C3 C2 H2 118.3 . . ?
C4 C3 C8 117.8(4) . . ?
C4 C3 C2 122.6(3) . . ?
C8 C3 C2 119.6(3) . . ?
C5 C4 C3 120.6(4) . . ?
C5 C4 H4 119.7 . . ?
C3 C4 H4 119.7 . . ?
C6 C5 C4 120.6(4) . . ?
C6 C5 H5 119.7 . . ?
C4 C5 H5 119.7 . . ?
C7 C6 C5 120.6(4) . . ?
C7 C6 H6 119.7 . . ?
C5 C6 H6 119.7 . . ?
C6 C7 C8 120.2(4) . . ?
C6 C7 H7 119.9 . . ?
C8 C7 H7 119.9 . . ?
C7 C8 C3 120.1(4) . . ?
C7 C8 C9 122.8(3) . . ?
C3 C8 C9 117.1(3) . . ?
N1 C9 C10 104.0(3) . . ?
N1 C9 C8 120.0(3) . . ?
C10 C9 C8 136.0(3) . . ?
C11 C10 C9 106.2(3) . . ?
C11 C10 H10 126.9 . . ?
C9 C10 H10 126.9 . . ?
N2 C11 C10 112.9(3) . . ?
N2 C11 C12 119.0(3) . . ?
C10 C11 C12 128.1(3) . . ?
C17 C12 C13 118.9(4) . . ?
C17 C12 C11 121.5(4) . . ?
C13 C12 C11 119.6(3) . . ?
C12 C13 C14 119.2(4) . . ?
C12 C13 H13 120.4 . . ?
C14 C13 H13 120.4 . . ?
C15 C14 C13 120.2(5) . . ?
C15 C14 H14 119.9 . . ?
C13 C14 H14 119.9 . . ?
C14 C15 C16 121.5(5) . . ?
C14 C15 H15 119.2 . . ?
C16 C15 H15 119.2 . . ?
C17 C16 C15 118.7(5) . . ?
C17 C16 H16 120.7 . . ?
C15 C16 H16 120.7 . . ?
C16 C17 C12 121.5(5) . . ?
C16 C17 H17 119.2 . . ?
C12 C17 H17 119.2 . . ?
C1 C18 C19 116.6(3) . . ?
C1 C18 H18A 108.1 . . ?
C19 C18 H18A 108.1 . . ?
C1 C18 H18B 108.2 . . ?
C19 C18 H18B 108.1 . . ?
H18A C18 H18B 107.3 . . ?
C18 C19 C20 113.3(3) . . ?
C18 C19 H19A 108.9 . . ?
C20 C19 H19A 108.9 . . ?
C18 C19 H19B 108.9 . . ?
C20 C19 H19B 108.9 . . ?
H19A C19 H19B 107.7 . . ?
C21 C20 C19 113.5(4) . . ?
C21 C20 H20A 108.9 . . ?
C19 C20 H20A 108.9 . . ?
C21 C20 H20B 108.9 . . ?
C19 C20 H20B 108.9 . . ?
H20A C20 H20B 107.7 . . ?
C20 C21 H21A 109.5 . . ?
C20 C21 H21B 109.5 . . ?
H21A C21 H21B 109.5 . . ?
C20 C21 H21C 109.5 . . ?
H21A C21 H21C 109.5 . . ?
H21B C21 H21C 109.5 . . ?
N4 N3 C30 112.6(3) . . ?
N4 N3 C22 122.4(3) . . ?
C30 N3 C22 125.0(3) . . ?
C32 N4 N3 104.7(3) . . ?
C23 C22 N3 115.5(3) . . ?
C23 C22 C39 127.0(3) . . ?
N3 C22 C39 117.5(3) . . ?
C22 C23 C24 124.2(3) . . ?
C22 C23 H23 117.9 . . ?
C24 C23 H23 117.9 . . ?
C29 C24 C23 118.5(3) . . ?
C29 C24 C25 118.5(3) . . ?
C23 C24 C25 122.9(3) . . ?
C26 C25 C24 121.2(4) . . ?
C26 C25 H25 119.4 . . ?
C24 C25 H25 119.4 . . ?
C25 C26 C27 120.7(4) . . ?
C25 C26 H26 119.7 . . ?
C27 C26 H26 119.7 . . ?
C28 C27 C26 119.4(4) . . ?
C28 C27 H27 120.3 . . ?
C26 C27 H27 120.3 . . ?
C27 C28 C29 121.6(4) . . ?
C27 C28 H28 119.2 . . ?
C29 C28 H28 119.2 . . ?
C28 C29 C24 118.5(3) . . ?
C28 C29 C30 123.3(3) . . ?
C24 C29 C30 118.1(3) . . ?
C31 C30 N3 106.3(3) . . ?
C31 C30 C29 135.0(3) . . ?
N3 C30 C29 118.6(3) . . ?
C30 C31 C32 105.1(3) . . ?
C30 C31 H31 127.5 . . ?
C32 C31 H31 127.5 . . ?
N4 C32 C31 111.3(3) . . ?
N4 C32 C33 119.8(3) . . ?
C31 C32 C33 128.7(3) . . ?
C38 C33 C34 118.8(4) . . ?
C38 C33 C32 120.2(4) . . ?
C34 C33 C32 121.0(3) . . ?
C35 C34 C33 120.3(4) . . ?
C35 C34 H34 119.9 . . ?
C33 C34 H34 119.9 . . ?
C36 C35 C34 121.2(4) . . ?
C36 C35 H35 119.4 . . ?
C34 C35 H35 119.4 . . ?
C35 C36 C37 118.3(4) . . ?
C35 C36 H36 120.8 . . ?
C37 C36 H36 120.8 . . ?
C36 C37 C38 122.0(4) . . ?
C36 C37 H37 119.0 . . ?
C38 C37 H37 119.0 . . ?
C37 C38 C33 119.4(4) . . ?
C37 C38 H38 120.3 . . ?
C33 C38 H38 120.3 . . ?
C22 C39 C40 115.7(3) . . ?
C22 C39 H39A 108.4 . . ?
C40 C39 H39A 108.4 . . ?
C22 C39 H39B 108.4 . . ?
C40 C39 H39B 108.4 . . ?
H39A C39 H39B 107.4 . . ?
C39 C40 C41 113.0(3) . . ?
C39 C40 H40A 109.0 . . ?
C41 C40 H40A 109.0 . . ?
C39 C40 H40B 109.0 . . ?
C41 C40 H40B 109.0 . . ?
H40A C40 H40B 107.8 . . ?
C40 C41 C42 112.3(4) . . ?
C40 C41 H41A 109.1 . . ?
C42 C41 H41A 109.1 . . ?
C40 C41 H41B 109.1 . . ?
C42 C41 H41B 109.1 . . ?
H41A C41 H41B 107.9 . . ?
C41 C42 H42A 109.5 . . ?
C41 C42 H42B 109.5 . . ?
H42A C42 H42B 109.5 . . ?
C41 C42 H42C 109.5 . . ?
H42A C42 H42C 109.5 . . ?
H42B C42 H42C 109.5 . . ?
Cl2 C43 Cl1 80.3(7) . . ?
Cl2 C43 H43A 115.1 . . ?
Cl1 C43 H43A 115.2 . . ?
Cl2 C43 H43B 115.3 . . ?
Cl1 C43 H43B 115.3 . . ?
H43A C43 H43B 112.2 . . ?
Cl4 C44 Cl3 87.0(7) . . ?
Cl4 C44 H44A 114.2 . . ?
Cl3 C44 H44A 114.2 . . ?
Cl4 C44 H44B 114.1 . . ?
Cl3 C44 H44B 114.2 . . ?
H44A C44 H44B 111.3 . . ?

loop_
_geom_bond_atom_site_label_1
_geom_bond_atom_site_label_2
_geom_bond_distance
_geom_bond_site_symmetry_2
_geom_bond_publ_flag
N1 N2 1.353(4) . ?
N1 C9 1.381(4) . ?
N1 C1 1.421(4) . ?
N2 C11 1.338(4) . ?
C1 C2 1.346(6) . ?
C1 C18 1.469(5) . ?
C2 C3 1.428(6) . ?
C2 H2 0.9300 . ?
C3 C4 1.407(6) . ?
C3 C8 1.426(5) . ?
C4 C5 1.388(6) . ?
C4 H4 0.9300 . ?
C5 C6 1.387(7) . ?
C5 H5 0.9300 . ?
C6 C7 1.365(6) . ?
C6 H6 0.9300 . ?
C7 C8 1.407(5) . ?
C7 H7 0.9300 . ?
C8 C9 1.426(6) . ?
C9 C10 1.390(5) . ?
C10 C11 1.379(5) . ?
C10 H10 0.9300 . ?
C11 C12 1.494(5) . ?
C12 C17 1.386(6) . ?
C12 C13 1.394(5) . ?
C13 C14 1.416(6) . ?
C13 H13 0.9300 . ?
C14 C15 1.328(7) . ?
C14 H14 0.9300 . ?
C15 C16 1.402(8) . ?
C15 H15 0.9300 . ?
C16 C17 1.367(7) . ?
C16 H16 0.9300 . ?
C17 H17 0.9300 . ?
C18 C19 1.506(5) . ?
C18 H18A 0.9700 . ?
C18 H18B 0.9700 . ?
C19 C20 1.528(6) . ?
C19 H19A 0.9700 . ?
C19 H19B 0.9700 . ?
C20 C21 1.508(6) . ?
C20 H20A 0.9700 . ?
C20 H20B 0.9700 . ?
C21 H21A 0.9600 . ?
C21 H21B 0.9600 . ?
C21 H21C 0.9600 . ?
N3 N4 1.354(4) . ?
N3 C30 1.380(4) . ?
N3 C22 1.397(4) . ?
N4 C32 1.348(4) . ?
C22 C23 1.355(5) . ?
C22 C39 1.492(5) . ?
C23 C24 1.423(5) . ?
C23 H23 0.9300 . ?
C24 C29 1.420(5) . ?
C24 C25 1.428(5) . ?
C25 C26 1.357(6) . ?
C25 H25 0.9300 . ?
C26 C27 1.403(6) . ?
C26 H26 0.9300 . ?
C27 C28 1.385(6) . ?
C27 H27 0.9300 . ?
C28 C29 1.408(5) . ?
C28 H28 0.9300 . ?
C29 C30 1.428(5) . ?
C30 C31 1.380(5) . ?
C31 C32 1.423(5) . ?
C31 H31 0.9300 . ?
C32 C33 1.472(5) . ?
C33 C38 1.393(6) . ?
C33 C34 1.391(5) . ?
C34 C35 1.389(6) . ?
C34 H34 0.9300 . ?
C35 C36 1.364(7) . ?
C35 H35 0.9300 . ?
C36 C37 1.384(7) . ?
C36 H36 0.9300 . ?
C37 C38 1.379(7) . ?
C37 H37 0.9300 . ?
C38 H38 0.9300 . ?
C39 C40 1.502(5) . ?
C39 H39A 0.9700 . ?
C39 H39B 0.9700 . ?
C40 C41 1.521(5) . ?
C40 H40A 0.9700 . ?
C40 H40B 0.9700 . ?
C41 C42 1.525(6) . ?
C41 H41A 0.9700 . ?
C41 H41B 0.9700 . ?
C42 H42A 0.9600 . ?
C42 H42B 0.9600 . ?
C42 H42C 0.9600 . ?
C43 Cl2 1.695(10) . ?
C43 Cl1 1.728(10) . ?
C43 H43A 0.9700 . ?
C43 H43B 0.9700 . ?
C44 Cl4 1.693(9) . ?
C44 Cl3 1.774(9) . ?
C44 H44A 0.9700 . ?
C44 H44B 0.9700 . ?

loop_
_geom_torsion_atom_site_label_1
_geom_torsion_atom_site_label_2
_geom_torsion_atom_site_label_3
_geom_torsion_atom_site_label_4
_geom_torsion
_geom_torsion_site_symmetry_1
_geom_torsion_site_symmetry_2
_geom_torsion_site_symmetry_3
_geom_torsion_site_symmetry_4
_geom_torsion_publ_flag
C9 N1 N2 C11 0.0(4) . . . . ?
C1 N1 N2 C11 176.3(3) . . . . ?
N2 N1 C1 C2 -175.7(3) . . . . ?
C9 N1 C1 C2 0.2(5) . . . . ?
N2 N1 C1 C18 4.7(5) . . . . ?
C9 N1 C1 C18 -179.4(3) . . . . ?
N1 C1 C2 C3 -0.6(6) . . . . ?
C18 C1 C2 C3 178.9(4) . . . . ?
C1 C2 C3 C4 179.1(4) . . . . ?
C1 C2 C3 C8 0.2(6) . . . . ?
C8 C3 C4 C5 -1.0(6) . . . . ?
C2 C3 C4 C5 -179.9(4) . . . . ?
C3 C4 C5 C6 -0.6(6) . . . . ?
C4 C5 C6 C7 1.2(7) . . . . ?
C5 C6 C7 C8 -0.3(7) . . . . ?
C6 C7 C8 C3 -1.3(6) . . . . ?
C6 C7 C8 C9 178.9(4) . . . . ?
C4 C3 C8 C7 1.9(5) . . . . ?
C2 C3 C8 C7 -179.2(3) . . . . ?
C4 C3 C8 C9 -178.3(3) . . . . ?
C2 C3 C8 C9 0.6(5) . . . . ?
N2 N1 C9 C10 -0.6(4) . . . . ?
C1 N1 C9 C10 -176.9(3) . . . . ?
N2 N1 C9 C8 176.9(3) . . . . ?
C1 N1 C9 C8 0.6(5) . . . . ?
C7 C8 C9 N1 178.8(3) . . . . ?
C3 C8 C9 N1 -1.0(5) . . . . ?
C7 C8 C9 C10 -4.7(7) . . . . ?
C3 C8 C9 C10 175.5(4) . . . . ?
N1 C9 C10 C11 0.9(4) . . . . ?
C8 C9 C10 C11 -175.9(4) . . . . ?
N1 N2 C11 C10 0.7(4) . . . . ?
N1 N2 C11 C12 -176.8(3) . . . . ?
C9 C10 C11 N2 -1.1(4) . . . . ?
C9 C10 C11 C12 176.1(4) . . . . ?
N2 C11 C12 C17 1.6(6) . . . . ?
C10 C11 C12 C17 -175.5(4) . . . . ?
N2 C11 C12 C13 -179.2(4) . . . . ?
C10 C11 C12 C13 3.8(6) . . . . ?
C17 C12 C13 C14 0.5(7) . . . . ?
C11 C12 C13 C14 -178.7(4) . . . . ?
C12 C13 C14 C15 -0.1(8) . . . . ?
C13 C14 C15 C16 1.0(9) . . . . ?
C14 C15 C16 C17 -2.3(9) . . . . ?
C15 C16 C17 C12 2.8(9) . . . . ?
C13 C12 C17 C16 -1.9(8) . . . . ?
C11 C12 C17 C16 177.3(5) . . . . ?
C2 C1 C18 C19 7.6(6) . . . . ?
N1 C1 C18 C19 -172.8(3) . . . . ?
C1 C18 C19 C20 -178.6(3) . . . . ?
C18 C19 C20 C21 -179.6(4) . . . . ?
C30 N3 N4 C32 0.6(4) . . . . ?
C22 N3 N4 C32 -177.9(3) . . . . ?
N4 N3 C22 C23 178.8(3) . . . . ?
C30 N3 C22 C23 0.5(5) . . . . ?
N4 N3 C22 C39 -1.9(5) . . . . ?
C30 N3 C22 C39 179.8(3) . . . . ?
N3 C22 C23 C24 -1.4(5) . . . . ?
C39 C22 C23 C24 179.3(4) . . . . ?
C22 C23 C24 C29 1.6(6) . . . . ?
C22 C23 C24 C25 -178.6(4) . . . . ?
C29 C24 C25 C26 -1.5(6) . . . . ?
C23 C24 C25 C26 178.7(4) . . . . ?
C24 C25 C26 C27 0.3(6) . . . . ?
C25 C26 C27 C28 0.4(6) . . . . ?
C26 C27 C28 C29 0.2(6) . . . . ?
C27 C28 C29 C24 -1.4(5) . . . . ?
C27 C28 C29 C30 -178.6(3) . . . . ?
C23 C24 C29 C28 -178.1(3) . . . . ?
C25 C24 C29 C28 2.0(5) . . . . ?
C23 C24 C29 C30 -0.8(5) . . . . ?
C25 C24 C29 C30 179.4(3) . . . . ?
N4 N3 C30 C31 -0.4(4) . . . . ?
C22 N3 C30 C31 178.0(3) . . . . ?
N4 N3 C30 C29 -178.2(3) . . . . ?
C22 N3 C30 C29 0.2(5) . . . . ?
C28 C29 C30 C31 0.1(6) . . . . ?
C24 C29 C30 C31 -177.1(4) . . . . ?
C28 C29 C30 N3 177.1(3) . . . . ?
C24 C29 C30 N3 -0.1(5) . . . . ?
N3 C30 C31 C32 0.1(4) . . . . ?
C29 C30 C31 C32 177.3(4) . . . . ?
N3 N4 C32 C31 -0.5(4) . . . . ?
N3 N4 C32 C33 174.3(3) . . . . ?
C30 C31 C32 N4 0.3(4) . . . . ?
C30 C31 C32 C33 -173.9(4) . . . . ?
N4 C32 C33 C38 -3.3(6) . . . . ?
C31 C32 C33 C38 170.5(5) . . . . ?
N4 C32 C33 C34 178.3(4) . . . . ?
C31 C32 C33 C34 -7.9(6) . . . . ?
C38 C33 C34 C35 -1.6(7) . . . . ?
C32 C33 C34 C35 176.9(4) . . . . ?
C33 C34 C35 C36 0.0(8) . . . . ?
C34 C35 C36 C37 0.7(9) . . . . ?
C35 C36 C37 C38 0.2(10) . . . . ?
C36 C37 C38 C33 -1.8(10) . . . . ?
C34 C33 C38 C37 2.5(8) . . . . ?
C32 C33 C38 C37 -176.0(5) . . . . ?
C23 C22 C39 C40 -7.1(6) . . . . ?
N3 C22 C39 C40 173.6(3) . . . . ?
C22 C39 C40 C41 -179.3(3) . . . . ?
C39 C40 C41 C42 -178.4(4) . . . . ?
